data_2205057
loop_
_publ_author_name
'Gai-Xian Li'
'Jian-Qing Li'
'Xu-Zhen Kang'

_publ_section_title
<i>trans</i>-Bis[(2<i>E</i>)-3-(<i>N,N</i>-dimethylamino)-1-(2-pyridyl)prop-2-en-1-one]diisothiocyanatonickel(II)
_journal_issue 2
_journal_name_full 'Acta Crystallographica Section E'
_journal_page_first m410
_journal_page_last m411
_journal_paper_doi 10.1107/S1600536805002795
_journal_volume 61
_journal_year 2005
_chemical_formula_iupac '[Ni (N C S)2 (C10 H12 N2 O)2]'
_chemical_formula_moiety 'C22 H24 N6 Ni O2 S2'
_chemical_formula_sum 'C22 H24 N6 Ni O2 S2'
_chemical_formula_weight 527.30
_chemical_name_systematic
;
trans-Bis[(2E)-3-(N,N-dimethylamino)-1-(2-pyridyl)prop-2-en-1-
one]diisothiocyanatonickel(II)
;
_space_group_IT_number 14
_symmetry_cell_setting monoclinic
_symmetry_space_group_name_Hall '-P 2ybc'
_symmetry_space_group_name_H-M 'P 1 21/c 1'
_atom_sites_solution_hydrogens geom
_atom_sites_solution_primary direct
_atom_sites_solution_secondary difmap
_cell_angle_alpha 90.00
_cell_angle_beta 103.614(8)
_cell_angle_gamma 90.00
_cell_formula_units_Z 2
_cell_length_a 8.086(4)
_cell_length_b 10.635(5)
_cell_length_c 14.519(7)
_cell_measurement_reflns_used 912
_cell_measurement_temperature 298(2)
_cell_measurement_theta_max 22.74
_cell_measurement_theta_min 3.41
_cell_volume 1213.5(10)
_computing_cell_refinement SMART
_computing_data_collection 'SMART (Bruker, 1998)'
_computing_data_reduction 'SAINT and SHELXTL (Bruker, 1998)'
_computing_molecular_graphics 'ORTEPIII (Burnett & Johnson, 1996) and ORTEP-3 for Windows (Farrugia, 1997)'
_computing_publication_material SHELXTL
_computing_structure_refinement 'SHELXL97 (Sheldrick, 1997)'
_computing_structure_solution 'SHELXS97 (Sheldrick, 1997)'
_diffrn_ambient_temperature 298(2)
_diffrn_measured_fraction_theta_full 0.983
_diffrn_measured_fraction_theta_max 0.983
_diffrn_measurement_device_type 'Bruker SMART CCD area-detector'
_diffrn_measurement_method '\f and \w'
_diffrn_radiation_monochromator graphite
_diffrn_radiation_source 'fine-focus sealed tube'
_diffrn_radiation_type MoK\a
_diffrn_radiation_wavelength 0.71073
_diffrn_reflns_av_R_equivalents 0.0901
_diffrn_reflns_av_sigmaI/netI 0.1123
_diffrn_reflns_limit_h_max 9
_diffrn_reflns_limit_h_min -7
_diffrn_reflns_limit_k_max 12
_diffrn_reflns_limit_k_min -12
_diffrn_reflns_limit_l_max 17
_diffrn_reflns_limit_l_min -17
_diffrn_reflns_number 6213
_diffrn_reflns_theta_full 25.49
_diffrn_reflns_theta_max 25.50
_diffrn_reflns_theta_min 2.40
_diffrn_standards_decay_% 0
_diffrn_standards_interval_count 0
_diffrn_standards_interval_time 0
_diffrn_standards_number 0
_exptl_absorpt_coefficient_mu 1.003
_exptl_absorpt_correction_T_max 0.9423
_exptl_absorpt_correction_T_min 0.8560
_exptl_absorpt_correction_type multi-scan
_exptl_absorpt_process_details '(SADABS; Bruker, 1998)'
_exptl_crystal_colour orange
_exptl_crystal_density_diffrn 1.443
_exptl_crystal_density_method 'not measured'
_exptl_crystal_description block
_exptl_crystal_F_000 548
_exptl_crystal_size_max 0.16
_exptl_crystal_size_mid 0.07
_exptl_crystal_size_min 0.06
_refine_diff_density_max 0.399
_refine_diff_density_min -0.390
_refine_ls_extinction_method none
_refine_ls_goodness_of_fit_ref 0.975
_refine_ls_hydrogen_treatment constr
_refine_ls_matrix_type full
_refine_ls_number_parameters 153
_refine_ls_number_reflns 2217
_refine_ls_number_restraints 0
_refine_ls_restrained_S_all 0.975
_refine_ls_R_factor_all 0.1219
_refine_ls_R_factor_gt 0.0696
_refine_ls_shift/su_max 0.041
_refine_ls_shift/su_mean 0.011
_refine_ls_structure_factor_coef Fsqd
_refine_ls_weighting_details 'calc w = 1/[\s^2^(Fo^2^)+(0.0482P)^2^] where P = (Fo^2^+2Fc^2^)/3'
_refine_ls_weighting_scheme calc
_refine_ls_wR_factor_gt 0.1248
_refine_ls_wR_factor_ref 0.1449
_reflns_number_gt 1325
_reflns_number_total 2217
_reflns_threshold_expression I>2\s(I)
_cod_data_source_file dn6198.cif
_cod_data_source_block I
_cod_original_sg_symbol_H-M 'P 21/c'
_cod_database_code 2205057
_cod_database_fobs_code 2205057

loop_
_symmetry_equiv_pos_as_xyz
'x, y, z'
'-x, y+1/2, -z+1/2'
'-x, -y, -z'
'x, -y-1/2, z-1/2'

loop_
_atom_site_label
_atom_site_fract_x
_atom_site_fract_y
_atom_site_fract_z
_atom_site_U_iso_or_equiv
_atom_site_adp_type
_atom_site_calc_flag
_atom_site_refinement_flags
_atom_site_occupancy
_atom_site_type_symbol
C1 -0.1093(7) 0.1639(5) 0.1449(4) 0.0495(15) Uani d . 1 C
H1 -0.0022 0.1484 0.1838 0.059 Uiso calc R 1 H
C2 -0.2178(8) 0.2426(5) 0.1765(4) 0.0607(16) Uani d . 1 C
H2 -0.1834 0.2811 0.2354 0.073 Uiso calc R 1 H
C3 -0.3760(7) 0.2644(5) 0.1216(4) 0.0587(16) Uani d . 1 C
H3 -0.4510 0.3176 0.1423 0.070 Uiso calc R 1 H
C4 -0.4236(7) 0.2053(5) 0.0333(3) 0.0468(14) Uani d . 1 C
H4 -0.5318 0.2176 -0.0052 0.056 Uiso calc R 1 H
C5 -0.3096(6) 0.1297(4) 0.0047(3) 0.0370(12) Uani d . 1 C
C6 -0.3403(6) 0.0616(5) -0.0887(4) 0.0390(12) Uani d . 1 C
C7 -0.4967(6) 0.0784(5) -0.1549(3) 0.0418(13) Uani d . 1 C
H7 -0.5756 0.1364 -0.1434 0.050 Uiso calc R 1 H
C8 -0.5313(6) 0.0084(5) -0.2365(4) 0.0467(13) Uani d . 1 C
H8 -0.4489 -0.0502 -0.2422 0.056 Uiso calc R 1 H
C9 -0.8030(7) 0.1016(6) -0.3107(4) 0.0674(18) Uani d . 1 C
H9A -0.8802 0.0684 -0.2757 0.101 Uiso calc R 1 H
H9B -0.8625 0.1147 -0.3755 0.101 Uiso calc R 1 H
H9C -0.7576 0.1801 -0.2834 0.101 Uiso calc R 1 H
C10 -0.6897(7) -0.0735(6) -0.3865(4) 0.0659(18) Uani d . 1 C
H10A -0.5860 -0.1189 -0.3837 0.099 Uiso calc R 1 H
H10B -0.7201 -0.0274 -0.4449 0.099 Uiso calc R 1 H
H10C -0.7789 -0.1316 -0.3833 0.099 Uiso calc R 1 H
C11 -0.1241(6) -0.2524(6) 0.0860(3) 0.0451(14) Uani d . 1 C
N1 -0.1516(5) 0.1090(4) 0.0607(3) 0.0410(11) Uani d . 1 N
N2 -0.6656(5) 0.0135(4) -0.3072(3) 0.0476(11) Uani d . 1 N
N3 -0.0731(6) -0.1605(5) 0.0623(3) 0.0605(14) Uani d . 1 N
Ni1 0.0000 0.0000 0.0000 0.0442(3) Uani d S 1 Ni
O1 -0.2233(4) -0.0064(3) -0.1032(2) 0.0525(10) Uani d . 1 O
S1 -0.1984(2) -0.38194(15) 0.12175(11) 0.0674(5) Uani d . 1 S

loop_
_atom_site_aniso_label
_atom_site_aniso_U_11
_atom_site_aniso_U_22
_atom_site_aniso_U_33
_atom_site_aniso_U_12
_atom_site_aniso_U_13
_atom_site_aniso_U_23
C1 0.038(3) 0.062(4) 0.040(3) -0.012(3) -0.008(3) -0.004(3)
C2 0.066(4) 0.071(4) 0.045(3) -0.004(3) 0.015(3) -0.013(3)
C3 0.053(4) 0.073(4) 0.051(4) 0.010(3) 0.014(3) -0.003(3)
C4 0.050(4) 0.051(3) 0.034(3) 0.014(3) 0.001(3) 0.001(3)
C5 0.035(3) 0.040(3) 0.036(3) 0.008(2) 0.008(2) 0.010(2)
C6 0.023(3) 0.046(3) 0.046(3) 0.002(2) 0.002(2) 0.006(3)
C7 0.035(3) 0.047(3) 0.042(3) 0.002(2) 0.005(3) -0.008(2)
C8 0.028(3) 0.054(3) 0.056(3) 0.004(3) 0.006(3) 0.010(3)
C9 0.039(4) 0.088(5) 0.068(4) 0.019(3) -0.001(3) 0.000(4)
C10 0.057(4) 0.075(4) 0.060(4) 0.006(3) 0.003(3) -0.024(3)
C11 0.033(3) 0.068(4) 0.031(3) 0.018(3) 0.000(2) 0.000(3)
N1 0.030(2) 0.046(3) 0.043(2) 0.0008(19) 0.001(2) -0.001(2)
N2 0.039(3) 0.055(3) 0.044(2) 0.005(2) 0.001(2) -0.007(2)
N3 0.049(3) 0.065(3) 0.070(3) 0.013(3) 0.019(3) 0.017(3)
Ni1 0.0278(5) 0.0547(6) 0.0474(6) 0.0080(5) 0.0034(4) 0.0018(5)
O1 0.035(2) 0.069(3) 0.050(2) 0.0165(19) 0.0020(18) -0.005(2)
S1 0.0591(11) 0.0664(11) 0.0717(11) -0.0026(8) 0.0054(9) 0.0135(9)

loop_
_atom_type_symbol
_atom_type_description
_atom_type_scat_dispersion_real
_atom_type_scat_dispersion_imag
_atom_type_scat_source
C C 0.0033 0.0016 'International Tables Vol C Tables 4.2.6.8 and 6.1.1.4'
H H 0.0000 0.0000 'International Tables Vol C Tables 4.2.6.8 and 6.1.1.4'
N N 0.0061 0.0033 'International Tables Vol C Tables 4.2.6.8 and 6.1.1.4'
O O 0.0106 0.0060 'International Tables Vol C Tables 4.2.6.8 and 6.1.1.4'
S S 0.1246 0.1234 'International Tables Vol C Tables 4.2.6.8 and 6.1.1.4'
Ni Ni 0.3393 1.1124 'International Tables Vol C Tables 4.2.6.8 and 6.1.1.4'

loop_
_geom_angle_atom_site_label_1
_geom_angle_atom_site_label_2
_geom_angle_atom_site_label_3
_geom_angle_site_symmetry_1
_geom_angle_site_symmetry_3
_geom_angle
N1 C1 C2 . . 122.1(5)
N1 C1 H1 . . 118.9
C2 C1 H1 . . 118.9
C3 C2 C1 . . 119.9(5)
C3 C2 H2 . . 120.1
C1 C2 H2 . . 120.1
C2 C3 C4 . . 118.7(5)
C2 C3 H3 . . 120.7
C4 C3 H3 . . 120.7
C5 C4 C3 . . 119.1(5)
C5 C4 H4 . . 120.5
C3 C4 H4 . . 120.5
C4 C5 N1 . . 121.4(4)
C4 C5 C6 . . 125.5(4)
N1 C5 C6 . . 113.1(4)
O1 C6 C7 . . 123.7(5)
O1 C6 C5 . . 117.4(4)
C7 C6 C5 . . 118.9(4)
C8 C7 C6 . . 119.2(5)
C8 C7 H7 . . 120.4
C6 C7 H7 . . 120.4
N2 C8 C7 . . 128.2(5)
N2 C8 H8 . . 115.9
C7 C8 H8 . . 115.9
N2 C9 H9A . . 109.5
N2 C9 H9B . . 109.5
H9A C9 H9B . . 109.5
N2 C9 H9C . . 109.5
H9A C9 H9C . . 109.5
H9B C9 H9C . . 109.5
N2 C10 H10A . . 109.5
N2 C10 H10B . . 109.5
H10A C10 H10B . . 109.5
N2 C10 H10C . . 109.5
H10A C10 H10C . . 109.5
H10B C10 H10C . . 109.5
N3 C11 S1 . . 178.7(5)
C1 N1 C5 . . 118.9(4)
C1 N1 Ni1 . . 126.9(4)
C5 N1 Ni1 . . 114.2(3)
C8 N2 C9 . . 122.9(5)
C8 N2 C10 . . 121.8(4)
C9 N2 C10 . . 115.2(4)
C11 N3 Ni1 . . 171.9(5)
N1 Ni1 N1 3 . 180.0(2)
N1 Ni1 O1 3 3 79.60(15)
N1 Ni1 O1 . 3 100.40(15)
N1 Ni1 O1 3 . 100.40(15)
N1 Ni1 O1 . . 79.60(15)
O1 Ni1 O1 3 . 180.0(3)
N1 Ni1 N3 3 3 91.00(18)
N1 Ni1 N3 . 3 89.00(18)
O1 Ni1 N3 3 3 89.92(16)
O1 Ni1 N3 . 3 90.08(16)
N1 Ni1 N3 3 . 89.00(18)
N1 Ni1 N3 . . 91.00(18)
O1 Ni1 N3 3 . 90.08(16)
O1 Ni1 N3 . . 89.92(16)
N3 Ni1 N3 3 . 180.0(3)
C6 O1 Ni1 . . 115.4(3)

loop_
_geom_bond_atom_site_label_1
_geom_bond_atom_site_label_2
_geom_bond_site_symmetry_2
_geom_bond_distance
C1 N1 . 1.324(6)
C1 C2 . 1.368(7)
C1 H1 . 0.9300
C2 C3 . 1.358(7)
C2 H2 . 0.9300
C3 C4 . 1.397(7)
C3 H3 . 0.9300
C4 C5 . 1.360(6)
C4 H4 . 0.9300
C5 N1 . 1.362(5)
C5 C6 . 1.506(7)
C6 O1 . 1.247(5)
C6 C7 . 1.408(6)
C7 C8 . 1.372(6)
C7 H7 . 0.9300
C8 N2 . 1.308(6)
C8 H8 . 0.9300
C9 N2 . 1.445(6)
C9 H9A . 0.9600
C9 H9B . 0.9600
C9 H9C . 0.9600
C10 N2 . 1.454(6)
C10 H10A . 0.9600
C10 H10B . 0.9600
C10 H10C . 0.9600
C11 N3 . 1.145(6)
C11 S1 . 1.635(6)
N1 Ni1 . 2.033(4)
N3 Ni1 . 2.081(5)
Ni1 N1 3 2.033(4)
Ni1 O1 3 2.058(3)
Ni1 O1 . 2.058(3)
Ni1 N3 3 2.081(5)
